data_4329457
loop_
_publ_author_name
'Oliver Kluge'
'Harald Krautscheid'

_publ_section_title
;
 Trialkylphosphine-Stabilized Copper(I) Gallium(III) Phenylchalcogenolate
 Complexes: Crystal Structures and Generation of Ternary Semiconductors by
 Thermolysis
;
_journal_name_full 'Inorganic Chemistry'
_journal_page_first 6655
_journal_page_last 6666
_journal_paper_doi 10.1021/ic300278v
_journal_volume 51
_journal_year 2012
_chemical_formula_moiety 'C19 H18 Ga Te3, C12 H36 Cu P4'
_chemical_formula_sum 'C31 H54 Cu Ga P4 Te3'
_chemical_formula_weight 1066.68
_chemical_name_systematic
;
 tetrakis(trimethylphosphine)-copper tris(phenyltellurido)-methyl-gallium
;
_space_group_IT_number 14
_symmetry_cell_setting monoclinic
_symmetry_Int_Tables_number 14
_symmetry_space_group_name_Hall '-P 2ybc'
_symmetry_space_group_name_H-M 'P 1 21/c 1'
_atom_sites_solution_hydrogens geom
_atom_sites_solution_primary direct
_atom_sites_solution_secondary difmap
_audit_creation_method SHELXL-97
_cell_angle_alpha 90.00
_cell_angle_beta 91.811(5)
_cell_angle_gamma 90.00
_cell_formula_units_Z 4
_cell_length_a 12.2974(9)
_cell_length_b 14.9911(6)
_cell_length_c 23.7975(15)
_cell_measurement_reflns_used 21705
_cell_measurement_temperature 180(2)
_cell_measurement_theta_max 28.13
_cell_measurement_theta_min 1.60
_cell_volume 4384.9(5)
_computing_cell_refinement 'STOE X-AREA'
_computing_data_collection 'STOE X-AREA'
_computing_data_reduction 'STOE X-RED'
_computing_structure_refinement 'SHELXL-97 (Sheldrick, 1997)'
_computing_structure_solution 'SIR 92'
_diffrn_ambient_temperature 180(2)
_diffrn_detector 'image plate (34 cm diameter / schwenk)'
_diffrn_detector_area_resol_mean 6.67
_diffrn_detector_type STOE
_diffrn_measured_fraction_theta_full 0.987
_diffrn_measured_fraction_theta_max 0.987
_diffrn_measurement_details ' 150 frames, detector distance = 110 mm'
_diffrn_measurement_device '2-circle goniometer'
_diffrn_measurement_device_type 'STOE IPDS 2T'
_diffrn_measurement_method 'rotation method'
_diffrn_radiation_collimation '0.5 mm diameter, multiple pinhole'
_diffrn_radiation_monochromator 'plane graphite'
_diffrn_radiation_polarisn_norm 0
_diffrn_radiation_type 'Mo K\a'
_diffrn_radiation_wavelength 0.71073
_diffrn_reflns_av_R_equivalents 0.0252
_diffrn_reflns_av_sigmaI/netI 0.0343
_diffrn_reflns_limit_h_max 11
_diffrn_reflns_limit_h_min -15
_diffrn_reflns_limit_k_max 19
_diffrn_reflns_limit_k_min -18
_diffrn_reflns_limit_l_max 30
_diffrn_reflns_limit_l_min -30
_diffrn_reflns_number 22511
_diffrn_reflns_theta_full 27.00
_diffrn_reflns_theta_max 27.00
_diffrn_reflns_theta_min 1.71
_diffrn_source 'sealed X-ray tube, 12 x 0.4 mm long-fine focus'
_diffrn_source_current 40
_diffrn_source_power 2.00
_diffrn_source_voltage 50
_exptl_absorpt_coefficient_mu 3.219
_exptl_absorpt_correction_T_max 0.6198
_exptl_absorpt_correction_T_min 0.5160
_exptl_absorpt_correction_type integration
_exptl_absorpt_process_details 'STOE X-RED'
_exptl_crystal_colour colourless
_exptl_crystal_density_diffrn 1.616
_exptl_crystal_description block
_exptl_crystal_F_000 2064
_exptl_crystal_size_max 0.28
_exptl_crystal_size_mid 0.23
_exptl_crystal_size_min 0.19
_refine_diff_density_max 0.721
_refine_diff_density_min -0.707
_refine_diff_density_rms 0.061
_refine_ls_extinction_method none
_refine_ls_goodness_of_fit_ref 0.881
_refine_ls_hydrogen_treatment constr
_refine_ls_matrix_type full
_refine_ls_number_parameters 374
_refine_ls_number_reflns 9448
_refine_ls_number_restraints 0
_refine_ls_restrained_S_all 0.881
_refine_ls_R_factor_all 0.0393
_refine_ls_R_factor_gt 0.0222
_refine_ls_shift/su_max 0.001
_refine_ls_shift/su_mean 0.000
_refine_ls_structure_factor_coef Fsqd
_refine_ls_weighting_details 'calc w=1/[\s^2^(Fo^2^)+(0.0158P)^2^+0.0000P] where P=(Fo^2^+2Fc^2^)/3'
_refine_ls_weighting_scheme calc
_refine_ls_wR_factor_gt 0.0356
_refine_ls_wR_factor_ref 0.0377
_reflns_number_gt 7164
_reflns_number_total 9448
_reflns_threshold_expression >2sigma(I)
_cod_data_source_file ic300278v_si_002_05.cif
_cod_data_source_block 05
_cod_original_sg_symbol_H-M 'P 21/c'
_cod_database_code 4329457

loop_
_symmetry_equiv_pos_as_xyz
'x, y, z'
'-x, y+1/2, -z+1/2'
'-x, -y, -z'
'x, -y-1/2, z-1/2'

loop_
_atom_site_label
_atom_site_type_symbol
_atom_site_fract_x
_atom_site_fract_y
_atom_site_fract_z
_atom_site_U_iso_or_equiv
_atom_site_adp_type
_atom_site_occupancy
_atom_site_symmetry_multiplicity
_atom_site_calc_flag
_atom_site_refinement_flags
Cu1 Cu 0.69043(2) 0.219283(18) 0.409883(10) 0.02872(6) Uani 1 1 d .
Ga1 Ga 0.76554(2) 0.731608(17) 0.336004(10) 0.03301(6) Uani 1 1 d .
Te1 Te 0.956186(14) 0.654157(12) 0.330675(7) 0.03931(4) Uani 1 1 d .
Te2 Te 0.796955(16) 0.836566(11) 0.424140(7) 0.04214(5) Uani 1 1 d .
Te3 Te 0.632408(14) 0.599632(11) 0.356027(8) 0.04067(5) Uani 1 1 d .
P1 P 0.59438(7) 0.11323(5) 0.36099(3) 0.04792(18) Uani 1 1 d .
P2 P 0.78694(6) 0.30563(5) 0.35016(3) 0.04236(17) Uani 1 1 d .
P3 P 0.56861(5) 0.30565(4) 0.45592(2) 0.03453(14) Uani 1 1 d .
P4 P 0.81125(5) 0.15646(4) 0.47270(2) 0.03308(13) Uani 1 1 d .
C1 C 0.7213(3) 0.80569(18) 0.26936(10) 0.0480(7) Uani 1 1 d .
H1A H 0.7321 0.7723 0.2356 0.072 Uiso 1 1 calc R
H1B H 0.7646 0.8589 0.2689 0.072 Uiso 1 1 calc R
H1C H 0.6459 0.8215 0.2715 0.072 Uiso 1 1 calc R
C2 C 0.9355(2) 0.56927(16) 0.25890(9) 0.0339(5) Uani 1 1 d .
C3 C 1.0131(2) 0.50380(18) 0.24963(11) 0.0460(7) Uani 1 1 d .
H3 H 1.0719 0.4974 0.2749 0.055 Uiso 1 1 calc R
C4 C 1.0041(3) 0.4478(2) 0.20314(12) 0.0556(8) Uani 1 1 d .
H4 H 1.0570 0.4047 0.1974 0.067 Uiso 1 1 calc R
C5 C 0.9172(3) 0.45577(19) 0.16543(11) 0.0519(8) Uani 1 1 d .
H5 H 0.9111 0.4182 0.1344 0.062 Uiso 1 1 calc R
C6 C 0.8388(3) 0.5204(2) 0.17427(11) 0.0527(7) Uani 1 1 d .
H6 H 0.7799 0.5262 0.1491 0.063 Uiso 1 1 calc R
C7 C 0.8479(2) 0.57649(18) 0.22065(10) 0.0438(6) Uani 1 1 d .
H7 H 0.7948 0.6195 0.2262 0.053 Uiso 1 1 calc R
C8 C 0.8139(2) 0.74778(19) 0.49385(10) 0.0429(6) Uani 1 1 d .
C9 C 0.8070(2) 0.7841(2) 0.54795(11) 0.0562(8) Uani 1 1 d .
H9 H 0.7937 0.8447 0.5522 0.067 Uiso 1 1 calc R
C10 C 0.8199(3) 0.7306(3) 0.59486(13) 0.0733(11) Uani 1 1 d .
H10 H 0.8151 0.7556 0.6305 0.088 Uiso 1 1 calc R
C11 C 0.8394(3) 0.6416(3) 0.58976(14) 0.0788(12) Uani 1 1 d .
H11 H 0.8480 0.6062 0.6217 0.095 Uiso 1 1 calc R
C12 C 0.8466(3) 0.6032(3) 0.53613(14) 0.0696(9) Uani 1 1 d .
H12 H 0.8596 0.5424 0.5324 0.084 Uiso 1 1 calc R
C13 C 0.8341(2) 0.6568(2) 0.48887(11) 0.0511(7) Uani 1 1 d .
H13 H 0.8393 0.6316 0.4533 0.061 Uiso 1 1 calc R
C14 C 0.4776(2) 0.66352(17) 0.34823(9) 0.0342(5) Uani 1 1 d .
C15 C 0.4642(2) 0.75567(17) 0.35176(10) 0.0388(6) Uani 1 1 d .
H15 H 0.5247 0.7923 0.3569 0.047 Uiso 1 1 calc R
C16 C 0.3601(2) 0.79343(19) 0.34756(10) 0.0456(7) Uani 1 1 d .
H16 H 0.3524 0.8551 0.3492 0.055 Uiso 1 1 calc R
C17 C 0.2688(2) 0.7402(2) 0.34101(10) 0.0479(7) Uani 1 1 d .
H17 H 0.1997 0.7656 0.3387 0.057 Uiso 1 1 calc R
C18 C 0.2817(2) 0.6483(2) 0.33791(11) 0.0512(7) Uani 1 1 d .
H18 H 0.2208 0.6119 0.3335 0.061 Uiso 1 1 calc R
C19 C 0.3850(2) 0.61005(19) 0.34127(11) 0.0434(6) Uani 1 1 d .
H19 H 0.3924 0.5484 0.3389 0.052 Uiso 1 1 calc R
C20 C 0.4828(4) 0.1539(3) 0.31492(16) 0.0919(13) Uani 1 1 d .
H20A H 0.5099 0.1983 0.2899 0.138 Uiso 1 1 calc R
H20B H 0.4273 0.1797 0.3373 0.138 Uiso 1 1 calc R
H20C H 0.4526 0.1051 0.2935 0.138 Uiso 1 1 calc R
C21 C 0.6736(4) 0.0465(3) 0.31267(15) 0.0880(13) Uani 1 1 d .
H21A H 0.6262 0.0057 0.2927 0.132 Uiso 1 1 calc R
H21B H 0.7282 0.0136 0.3336 0.132 Uiso 1 1 calc R
H21C H 0.7078 0.0852 0.2864 0.132 Uiso 1 1 calc R
C22 C 0.5260(3) 0.0251(2) 0.40026(17) 0.0856(12) Uani 1 1 d .
H22A H 0.4850 -0.0122 0.3745 0.128 Uiso 1 1 calc R
H22B H 0.4778 0.0517 0.4264 0.128 Uiso 1 1 calc R
H22C H 0.5794 -0.0103 0.4203 0.128 Uiso 1 1 calc R
C23 C 0.7076(3) 0.3586(2) 0.29344(11) 0.0643(10) Uani 1 1 d .
H23A H 0.7549 0.3937 0.2709 0.096 Uiso 1 1 calc R
H23B H 0.6534 0.3965 0.3091 0.096 Uiso 1 1 calc R
H23C H 0.6729 0.3136 0.2705 0.096 Uiso 1 1 calc R
C24 C 0.8980(3) 0.2534(2) 0.31193(14) 0.0773(12) Uani 1 1 d .
H24A H 0.8703 0.2032 0.2910 0.116 Uiso 1 1 calc R
H24B H 0.9537 0.2338 0.3383 0.116 Uiso 1 1 calc R
H24C H 0.9281 0.2961 0.2866 0.116 Uiso 1 1 calc R
C25 C 0.8549(3) 0.4006(2) 0.38363(13) 0.0618(8) Uani 1 1 d .
H25A H 0.9101 0.3797 0.4099 0.093 Uiso 1 1 calc R
H25B H 0.8027 0.4355 0.4032 0.093 Uiso 1 1 calc R
H25C H 0.8878 0.4367 0.3555 0.093 Uiso 1 1 calc R
C26 C 0.4700(3) 0.3687(2) 0.41304(12) 0.0521(7) Uani 1 1 d .
H26A H 0.4299 0.3287 0.3887 0.078 Uiso 1 1 calc R
H26B H 0.5075 0.4116 0.3908 0.078 Uiso 1 1 calc R
H26C H 0.4208 0.3991 0.4370 0.078 Uiso 1 1 calc R
C27 C 0.4797(3) 0.2417(2) 0.50121(12) 0.0574(8) Uani 1 1 d .
H27A H 0.4310 0.2816 0.5194 0.086 Uiso 1 1 calc R
H27B H 0.5231 0.2105 0.5291 0.086 Uiso 1 1 calc R
H27C H 0.4385 0.1996 0.4789 0.086 Uiso 1 1 calc R
C28 C 0.6207(3) 0.3926(2) 0.50353(13) 0.0627(9) Uani 1 1 d .
H28A H 0.6609 0.4356 0.4826 0.094 Uiso 1 1 calc R
H28B H 0.6677 0.3662 0.5319 0.094 Uiso 1 1 calc R
H28C H 0.5610 0.4216 0.5210 0.094 Uiso 1 1 calc R
C29 C 0.8797(3) 0.2342(2) 0.52159(11) 0.0530(7) Uani 1 1 d .
H29A H 0.9304 0.2020 0.5454 0.080 Uiso 1 1 calc R
H29B H 0.8266 0.2628 0.5442 0.080 Uiso 1 1 calc R
H29C H 0.9178 0.2784 0.5007 0.080 Uiso 1 1 calc R
C30 C 0.7579(3) 0.07196(19) 0.52038(10) 0.0504(7) Uani 1 1 d .
H30A H 0.7267 0.0237 0.4988 0.076 Uiso 1 1 calc R
H30B H 0.7030 0.0983 0.5429 0.076 Uiso 1 1 calc R
H30C H 0.8160 0.0497 0.5444 0.076 Uiso 1 1 calc R
C31 C 0.9272(2) 0.0966(2) 0.44374(12) 0.0530(7) Uani 1 1 d .
H31A H 0.9669 0.1361 0.4201 0.080 Uiso 1 1 calc R
H31B H 0.9012 0.0467 0.4220 0.080 Uiso 1 1 calc R
H31C H 0.9742 0.0758 0.4740 0.080 Uiso 1 1 calc R

loop_
_atom_site_aniso_label
_atom_site_aniso_U_11
_atom_site_aniso_U_22
_atom_site_aniso_U_33
_atom_site_aniso_U_23
_atom_site_aniso_U_13
_atom_site_aniso_U_12
Cu1 0.03065(16) 0.02946(14) 0.02614(12) 0.00033(11) 0.00231(11) 0.00249(12)
Ga1 0.03131(15) 0.03220(14) 0.03580(13) -0.00379(11) 0.00531(11) -0.00279(12)
Te1 0.02584(8) 0.04594(10) 0.04642(9) -0.01271(8) 0.00561(7) -0.00429(8)
Te2 0.05121(11) 0.03512(9) 0.04036(8) -0.00796(7) 0.00560(7) -0.00411(8)
Te3 0.02801(9) 0.03138(8) 0.06280(10) 0.00163(8) 0.00417(7) -0.00113(7)
P1 0.0553(5) 0.0368(4) 0.0502(4) -0.0094(3) -0.0202(3) 0.0054(3)
P2 0.0519(5) 0.0398(4) 0.0364(3) 0.0087(3) 0.0180(3) 0.0086(3)
P3 0.0312(3) 0.0386(3) 0.0342(3) -0.0024(3) 0.0069(3) 0.0040(3)
P4 0.0320(3) 0.0343(3) 0.0327(3) 0.0035(3) -0.0024(2) 0.0003(3)
C1 0.061(2) 0.0390(15) 0.0440(14) -0.0008(12) -0.0023(13) -0.0015(14)
C2 0.0333(14) 0.0340(13) 0.0350(12) -0.0036(10) 0.0106(10) -0.0051(11)
C3 0.0391(16) 0.0508(17) 0.0482(14) -0.0069(13) 0.0039(12) 0.0062(13)
C4 0.060(2) 0.0522(18) 0.0553(17) -0.0099(14) 0.0156(15) 0.0158(16)
C5 0.071(2) 0.0482(17) 0.0368(13) -0.0074(12) 0.0107(14) 0.0015(16)
C6 0.063(2) 0.0537(18) 0.0409(14) -0.0040(13) -0.0046(13) 0.0049(16)
C7 0.0455(17) 0.0429(15) 0.0428(14) -0.0055(12) 0.0008(12) 0.0094(13)
C8 0.0316(14) 0.0567(17) 0.0404(13) 0.0001(12) 0.0008(11) -0.0083(13)
C9 0.0441(18) 0.081(2) 0.0440(15) -0.0035(15) 0.0033(13) -0.0064(16)
C10 0.059(2) 0.115(3) 0.0455(17) 0.003(2) -0.0004(15) -0.012(2)
C11 0.056(2) 0.124(4) 0.056(2) 0.035(2) -0.0067(16) -0.018(2)
C12 0.061(2) 0.075(2) 0.072(2) 0.0251(19) -0.0085(17) -0.0071(19)
C13 0.0460(17) 0.0570(18) 0.0499(15) 0.0047(14) -0.0036(13) -0.0055(15)
C14 0.0277(13) 0.0439(14) 0.0312(11) -0.0016(10) 0.0035(9) 0.0032(12)
C15 0.0306(14) 0.0406(14) 0.0454(13) -0.0045(11) 0.0017(11) 0.0012(12)
C16 0.0449(17) 0.0467(16) 0.0448(14) -0.0015(12) -0.0020(12) 0.0093(14)
C17 0.0329(15) 0.069(2) 0.0414(14) 0.0031(13) -0.0005(11) 0.0092(15)
C18 0.0279(15) 0.068(2) 0.0578(16) 0.0025(15) -0.0026(12) -0.0088(15)
C19 0.0322(15) 0.0443(15) 0.0536(15) 0.0010(12) 0.0005(12) -0.0047(13)
C20 0.098(3) 0.072(3) 0.102(3) -0.022(2) -0.065(2) 0.016(2)
C21 0.116(4) 0.068(2) 0.079(2) -0.0385(19) -0.017(2) 0.021(2)
C22 0.079(3) 0.057(2) 0.119(3) 0.002(2) -0.024(2) -0.028(2)
C23 0.101(3) 0.0541(18) 0.0380(14) 0.0105(13) 0.0064(16) 0.0163(19)
C24 0.086(3) 0.075(2) 0.074(2) 0.0182(18) 0.052(2) 0.023(2)
C25 0.057(2) 0.0589(19) 0.0699(19) 0.0154(16) 0.0115(16) -0.0135(17)
C26 0.0449(18) 0.0516(17) 0.0600(17) 0.0047(14) 0.0027(14) 0.0116(14)
C27 0.0506(19) 0.068(2) 0.0551(16) 0.0066(15) 0.0240(14) 0.0033(16)
C28 0.053(2) 0.071(2) 0.0646(18) -0.0354(17) 0.0063(15) 0.0035(17)
C29 0.0531(19) 0.0530(17) 0.0518(15) -0.0009(13) -0.0179(13) -0.0065(15)
C30 0.060(2) 0.0496(16) 0.0413(14) 0.0138(12) 0.0002(13) -0.0032(15)
C31 0.0424(17) 0.0519(17) 0.0650(17) 0.0042(15) 0.0045(14) 0.0096(15)

loop_
_atom_type_symbol
_atom_type_description
_atom_type_scat_dispersion_real
_atom_type_scat_dispersion_imag
_atom_type_scat_source
C C 0.0033 0.0016 'International Tables Vol C Tables 4.2.6.8 and 6.1.1.4'
H H 0.0000 0.0000 'International Tables Vol C Tables 4.2.6.8 and 6.1.1.4'
P P 0.1023 0.0942 'International Tables Vol C Tables 4.2.6.8 and 6.1.1.4'
Cu Cu 0.3201 1.2651 'International Tables Vol C Tables 4.2.6.8 and 6.1.1.4'
Ga Ga 0.2307 1.6083 'International Tables Vol C Tables 4.2.6.8 and 6.1.1.4'
Te Te -0.5308 1.6751 'International Tables Vol C Tables 4.2.6.8 and 6.1.1.4'

loop_
_exptl_crystal_face_index_h
_exptl_crystal_face_index_k
_exptl_crystal_face_index_l
_exptl_crystal_face_perp_dist
3 -1 0 0.1201
-6 1 5 0.1487
1 -5 0 0.0748
0 1 0 0.1184
-2 -1 -1 0.0615
2 1 6 0.1064
2 1 -8 0.0843

loop_
_geom_angle_atom_site_label_1
_geom_angle_atom_site_label_2
_geom_angle_atom_site_label_3
_geom_angle
P4 Cu1 P1 111.32(3)
P4 Cu1 P2 107.57(3)
P1 Cu1 P2 110.43(3)
P4 Cu1 P3 110.08(2)
P1 Cu1 P3 107.64(3)
P2 Cu1 P3 109.80(3)
C1 Ga1 Te3 114.07(9)
C1 Ga1 Te1 115.42(9)
Te3 Ga1 Te1 103.829(12)
C1 Ga1 Te2 109.19(8)
Te3 Ga1 Te2 112.451(11)
Te1 Ga1 Te2 101.163(12)
C2 Te1 Ga1 102.60(7)
C8 Te2 Ga1 104.73(7)
C14 Te3 Ga1 101.89(7)
C21 P1 C20 102.10(19)
C21 P1 C22 100.8(2)
C20 P1 C22 101.4(2)
C21 P1 Cu1 115.17(15)
C20 P1 Cu1 116.05(13)
C22 P1 Cu1 118.71(13)
C25 P2 C23 102.15(16)
C25 P2 C24 102.18(18)
C23 P2 C24 101.97(16)
C25 P2 Cu1 114.30(9)
C23 P2 Cu1 115.58(12)
C24 P2 Cu1 118.39(11)
C26 P3 C27 101.67(15)
C26 P3 C28 101.01(16)
C27 P3 C28 102.26(15)
C26 P3 Cu1 117.35(9)
C27 P3 Cu1 113.48(10)
C28 P3 Cu1 118.57(11)
C29 P4 C30 102.25(13)
C29 P4 C31 101.66(15)
C30 P4 C31 101.07(14)
C29 P4 Cu1 115.52(10)
C30 P4 Cu1 116.90(11)
C31 P4 Cu1 116.98(10)
C3 C2 C7 118.1(2)
C3 C2 Te1 118.8(2)
C7 C2 Te1 123.07(18)
C4 C3 C2 120.9(3)
C5 C4 C3 120.4(3)
C4 C5 C6 119.3(3)
C5 C6 C7 120.3(3)
C6 C7 C2 120.9(3)
C13 C8 C9 118.3(3)
C13 C8 Te2 123.97(19)
C9 C8 Te2 117.7(2)
C10 C9 C8 120.6(3)
C11 C10 C9 120.9(3)
C10 C11 C12 119.9(3)
C13 C12 C11 119.4(4)
C12 C13 C8 120.9(3)
C15 C14 C19 118.5(2)
C15 C14 Te3 123.16(19)
C19 C14 Te3 118.30(19)
C14 C15 C16 120.4(3)
C17 C16 C15 120.8(3)
C16 C17 C18 118.9(3)
C17 C18 C19 120.7(3)
C18 C19 C14 120.6(3)

loop_
_geom_bond_atom_site_label_1
_geom_bond_atom_site_label_2
_geom_bond_distance
Cu1 P4 2.2780(7)
Cu1 P1 2.2781(8)
Cu1 P2 2.2827(7)
Cu1 P3 2.2857(7)
Ga1 C1 1.998(3)
Ga1 Te3 2.6212(3)
Ga1 Te1 2.6229(4)
Ga1 Te2 2.6406(3)
Te1 C2 2.139(2)
Te2 C8 2.132(3)
Te3 C14 2.134(2)
P1 C21 1.828(3)
P1 C20 1.834(4)
P1 C22 1.838(4)
P2 C25 1.822(3)
P2 C23 1.822(3)
P2 C24 1.840(3)
P3 C26 1.824(3)
P3 C27 1.830(3)
P3 C28 1.830(3)
P4 C29 1.832(3)
P4 C30 1.836(3)
P4 C31 1.837(3)
C2 C3 1.392(4)
C2 C7 1.392(4)
C3 C4 1.391(4)
C4 C5 1.379(5)
C5 C6 1.387(4)
C6 C7 1.389(4)
C8 C13 1.392(4)
C8 C9 1.403(4)
C9 C10 1.380(5)
C10 C11 1.362(6)
C11 C12 1.405(5)
C12 C13 1.387(4)
C14 C15 1.394(4)
C14 C19 1.399(4)
C15 C16 1.399(4)
C16 C17 1.383(4)
C17 C18 1.390(4)
C18 C19 1.393(4)
